data_2015092
loop_
_publ_author_name
'Graham Smith'
'Urs D. Wermuth'
'Jonathan M. White'

_publ_section_title
;
 The proton-transfer compounds of strychnine with achiral salicylic
 acids: strychninium 3,5-dinitrosalicylate and the strychninium
 5-nitrosalicylate bis(5-nitrosalicylic acid) adduct
;
_journal_issue 7
_journal_name_full 'Acta Crystallographica Section C'
_journal_page_first o464
_journal_page_last o468
_journal_paper_doi 10.1107/S0108270105018226
_journal_volume 61
_journal_year 2005
_chemical_formula_iupac 'C21 H23 N2 O2 + , C7 H4 N O5 - , 2C7 H5 N O5'
_chemical_formula_moiety 'C21 H23 N2 O2 + , C7 H4 N O5 - , 2C7 H5 N O5'
_chemical_formula_sum 'C42 H37 N5 O17'
_chemical_formula_weight 883.77
_chemical_melting_point 487.6(12)
_chemical_name_common 'strychninium 5-nitrosalicylate bis(5-nitrosalicylic acid)'
_chemical_name_systematic
;
strychninium--5-nitrosalicylate--5-nitrosalicylic acid (1/1/2)
;
_space_group_IT_number 4
_symmetry_cell_setting monoclinic
_symmetry_space_group_name_Hall 'P 2yb'
_symmetry_space_group_name_H-M 'P 1 21 1'
_atom_sites_solution_hydrogens geom
_atom_sites_solution_primary direct
_atom_sites_solution_secondary difmap
_audit_creation_method 'SHELXL97 (Sheldrick, 1997)'
_cell_angle_alpha 90.00
_cell_angle_beta 97.960(10)
_cell_angle_gamma 90.00
_cell_formula_units_Z 2
_cell_length_a 7.5762(9)
_cell_length_b 12.3729(9)
_cell_length_c 20.891(4)
_cell_measurement_reflns_used 25
_cell_measurement_temperature 295(2)
_cell_measurement_theta_max 30
_cell_measurement_theta_min 20
_cell_volume 1939.4(5)
_computing_cell_refinement 'CAD-4 Software (Enraf--Nonius, 1989)'
_computing_data_collection 'CAD-4 Software (Enraf--Nonius, 1989)'
_computing_data_reduction 'XCAD4 (Harms & Wocadlo, 1995)'
_computing_molecular_graphics 'PLATON (Spek, 2003)'
_computing_publication_material PLATON
_computing_structure_refinement 'SHELXL97 (Sheldrick, 1997) in WinGX (Farrugia, 1999)'
_computing_structure_solution 'SHELXS97 (Sheldrick, 1997) in WinGX (Farrugia, 1999)'
_diffrn_ambient_temperature 295(2)
_diffrn_measured_fraction_theta_full 1.000
_diffrn_measured_fraction_theta_max 1.000
_diffrn_measurement_device_type 'Enraf--Nonius CAD-4F'
_diffrn_measurement_method \w/2\q
_diffrn_radiation_monochromator graphite
_diffrn_radiation_source 'sealed tube'
_diffrn_radiation_type CuK\a
_diffrn_radiation_wavelength 1.54180
_diffrn_reflns_av_R_equivalents 0.0446
_diffrn_reflns_av_sigmaI/netI 0.0270
_diffrn_reflns_limit_h_max 9
_diffrn_reflns_limit_h_min -9
_diffrn_reflns_limit_k_max 15
_diffrn_reflns_limit_k_min 0
_diffrn_reflns_limit_l_max 25
_diffrn_reflns_limit_l_min 0
_diffrn_reflns_number 3960
_diffrn_reflns_theta_full 69.94
_diffrn_reflns_theta_max 69.94
_diffrn_reflns_theta_min 2.14
_diffrn_standards_decay_% 0.0
_diffrn_standards_interval_time 160
_diffrn_standards_number 3
_exptl_absorpt_coefficient_mu 1.014
_exptl_absorpt_correction_type none
_exptl_crystal_colour colourless
_exptl_crystal_density_diffrn 1.513
_exptl_crystal_density_method 'not measured'
_exptl_crystal_description prismatic
_exptl_crystal_F_000 920
_exptl_crystal_size_max 0.30
_exptl_crystal_size_mid 0.20
_exptl_crystal_size_min 0.20
_refine_diff_density_max 0.568
_refine_diff_density_min -0.350
_refine_ls_extinction_method none
_refine_ls_goodness_of_fit_ref 1.020
_refine_ls_hydrogen_treatment mixed
_refine_ls_matrix_type full
_refine_ls_number_parameters 585
_refine_ls_number_reflns 3856
_refine_ls_number_restraints 1
_refine_ls_restrained_S_all 1.020
_refine_ls_R_factor_all 0.0635
_refine_ls_R_factor_gt 0.0560
_refine_ls_shift/su_max 0.002
_refine_ls_shift/su_mean 0.001
_refine_ls_structure_factor_coef Fsqd
_refine_ls_weighting_details 'calc w = 1/[\s^2^(Fo^2^)+(0.1204P)^2^+0.567P] where P=(Fo^2^+2Fc^2^)/3'
_refine_ls_weighting_scheme calc
_refine_ls_wR_factor_gt 0.1578
_refine_ls_wR_factor_ref 0.1675
_reflns_number_gt 3427
_reflns_number_total 3856
_reflns_threshold_expression F^2^>2\s(F^2^)
_cod_data_source_file ta1499.cif
_cod_data_source_block II
_cod_depositor_comments
;
The following automatic conversions were performed:

'_chemical_melting_point' value '486.5-488.8' was changed to
'487.6(12)' - the average value was taken and precision was
estimated.

Automatic conversion script
Id: cif_fix_values 1646 2011-03-28 12:23:43Z adriana 

The following automatic conversions were performed:

'_chemical_melting_point' value '486.5-488.8' was changed to
'487.6(12)' - the average value was taken and precision was
estimated.

Automatic conversion script
Id: cif_fix_values 1715 2011-07-08 13:25:40Z adriana 
;
_cod_original_cell_volume 1939.5(5)
_cod_original_sg_symbol_H-M 'P 21'
_cod_database_code 2015092
_cod_database_fobs_code 2015092

loop_
_symmetry_equiv_pos_as_xyz
'x, y, z'
'-x, y+1/2, -z'

loop_
_atom_site_aniso_label
_atom_site_aniso_U_11
_atom_site_aniso_U_22
_atom_site_aniso_U_33
_atom_site_aniso_U_12
_atom_site_aniso_U_13
_atom_site_aniso_U_23
O24 0.0546(17) 0.0406(16) 0.0526(17) -0.0002(14) 0.0107(14) -0.0007(14)
O25 0.068(2) 0.102(3) 0.0378(16) -0.015(2) -0.0073(15) -0.0142(19)
N9 0.0387(16) 0.064(2) 0.0278(15) -0.0079(16) 0.0031(12) -0.0058(16)
N19 0.0377(15) 0.0507(19) 0.0274(14) -0.0090(15) 0.0023(12) 0.0007(14)
C1 0.039(2) 0.052(3) 0.067(3) -0.0017(19) 0.016(2) 0.007(2)
C2 0.048(2) 0.058(3) 0.087(4) 0.007(2) 0.021(2) 0.034(3)
C3 0.040(2) 0.084(4) 0.062(3) 0.004(2) 0.007(2) 0.038(3)
C4 0.0385(19) 0.083(4) 0.038(2) -0.007(2) 0.0007(16) 0.026(2)
C5 0.0338(17) 0.053(2) 0.0343(18) -0.0052(17) 0.0075(14) 0.0122(17)
C6 0.0342(18) 0.044(2) 0.0376(19) -0.0042(16) 0.0066(14) 0.0097(16)
C7 0.0345(17) 0.043(2) 0.0284(16) -0.0020(16) 0.0045(14) 0.0007(16)
C8 0.0347(17) 0.0392(19) 0.0240(15) -0.0065(15) 0.0014(13) -0.0001(15)
C10 0.055(2) 0.052(2) 0.0312(18) -0.017(2) 0.0042(17) -0.0055(18)
C11 0.064(3) 0.060(3) 0.042(2) -0.004(2) 0.002(2) -0.019(2)
C12 0.047(2) 0.043(2) 0.0375(19) -0.0061(18) 0.0125(17) -0.0034(17)
C13 0.0350(17) 0.039(2) 0.0293(16) -0.0049(15) 0.0078(14) 0.0040(15)
C14 0.0349(16) 0.039(2) 0.0349(18) -0.0062(16) 0.0074(14) 0.0028(16)
C15 0.0393(19) 0.043(2) 0.040(2) -0.0100(17) 0.0070(15) -0.0051(18)
C16 0.0399(19) 0.043(2) 0.0359(19) -0.0041(17) 0.0062(15) -0.0061(17)
C17 0.0346(18) 0.062(3) 0.0309(17) -0.0083(18) 0.0093(14) 0.0032(18)
C18 0.047(2) 0.068(3) 0.0277(17) -0.012(2) 0.0065(15) 0.0058(19)
C20 0.040(2) 0.074(3) 0.0337(19) -0.010(2) -0.0018(16) -0.001(2)
C21 0.0292(17) 0.057(3) 0.0348(19) -0.0076(17) 0.0018(14) 0.0030(18)
C22 0.0367(19) 0.062(3) 0.044(2) 0.0015(19) 0.0030(16) 0.013(2)
C23 0.043(2) 0.055(3) 0.066(3) 0.006(2) 0.008(2) 0.003(2)
O2A 0.100(3) 0.0450(18) 0.057(2) 0.0137(19) 0.0129(19) 0.0092(16)
O51A 0.185(5) 0.100(4) 0.038(2) 0.031(4) 0.029(3) 0.006(2)
O52A 0.113(3) 0.065(3) 0.057(2) 0.013(2) 0.016(2) 0.017(2)
O71A 0.097(3) 0.0479(19) 0.0424(17) 0.0127(19) 0.0105(17) -0.0010(14)
O72A 0.102(3) 0.0483(19) 0.0353(15) 0.0023(19) 0.0052(16) 0.0020(14)
N5A 0.082(3) 0.064(3) 0.050(2) -0.007(2) 0.015(2) 0.006(2)
C1A 0.046(2) 0.041(2) 0.039(2) -0.0072(18) 0.0023(16) -0.0033(17)
C2A 0.057(2) 0.043(2) 0.043(2) -0.003(2) 0.0058(18) -0.0002(19)
C3A 0.081(3) 0.041(2) 0.057(3) 0.002(2) 0.020(2) -0.007(2)
C4A 0.079(3) 0.058(3) 0.043(2) -0.008(3) 0.021(2) -0.009(2)
C5A 0.052(2) 0.050(2) 0.038(2) -0.005(2) 0.0070(17) -0.0002(19)
C6A 0.049(2) 0.041(2) 0.041(2) -0.0032(18) 0.0024(17) -0.0034(17)
C7A 0.059(2) 0.043(2) 0.036(2) -0.006(2) 0.0017(17) -0.0048(18)
O2B 0.119(4) 0.114(5) 0.105(4) 0.027(4) 0.015(3) 0.035(4)
O51B 0.106(4) 0.193(9) 0.204(8) -0.026(5) -0.023(5) 0.145(8)
O52B 0.083(3) 0.172(7) 0.140(5) -0.038(4) 0.011(3) 0.035(5)
O71B 0.206(7) 0.074(3) 0.061(3) 0.023(4) 0.046(4) 0.019(3)
O72B 0.202(6) 0.071(3) 0.061(3) -0.042(4) 0.062(3) -0.005(2)
N5B 0.072(3) 0.115(5) 0.082(4) -0.017(3) 0.012(3) 0.024(4)
C1B 0.120(5) 0.043(3) 0.050(3) -0.011(3) 0.031(3) -0.006(2)
C2B 0.110(5) 0.066(4) 0.049(3) 0.032(4) 0.003(3) 0.003(3)
C3B 0.090(4) 0.077(4) 0.070(4) 0.005(4) 0.019(3) 0.016(3)
C4B 0.083(4) 0.061(3) 0.060(3) -0.005(3) 0.011(3) 0.020(3)
C5B 0.090(4) 0.056(3) 0.052(3) -0.011(3) 0.022(3) 0.003(2)
C6B 0.123(5) 0.050(3) 0.042(2) -0.023(3) 0.025(3) -0.004(2)
C7B 0.155(7) 0.055(3) 0.044(3) 0.005(4) 0.030(4) -0.012(3)
O2C 0.083(3) 0.058(2) 0.088(3) -0.006(2) -0.010(2) -0.027(2)
O51C 0.181(6) 0.103(4) 0.091(4) -0.020(4) 0.067(4) -0.030(3)
O52C 0.098(3) 0.070(3) 0.061(2) -0.011(2) 0.003(2) -0.021(2)
O71C 0.151(4) 0.057(2) 0.051(2) -0.013(3) 0.012(2) -0.0043(19)
O72C 0.121(4) 0.072(3) 0.050(2) 0.000(3) -0.006(2) -0.019(2)
N5C 0.081(3) 0.067(3) 0.054(2) 0.010(3) 0.015(2) -0.012(2)
C1C 0.059(3) 0.043(2) 0.054(3) 0.006(2) -0.009(2) -0.007(2)
C2C 0.049(2) 0.054(3) 0.069(3) 0.003(2) -0.003(2) -0.013(2)
C3C 0.052(3) 0.049(3) 0.097(4) 0.001(2) 0.012(3) -0.005(3)
C4C 0.058(3) 0.061(3) 0.074(3) 0.007(3) 0.019(2) -0.001(3)
C5C 0.048(2) 0.049(2) 0.062(3) 0.008(2) 0.004(2) -0.007(2)
C6C 0.055(2) 0.046(2) 0.052(3) 0.007(2) -0.006(2) -0.006(2)
C7C 0.093(4) 0.057(3) 0.043(2) 0.009(3) -0.016(2) -0.007(2)

loop_
_atom_site_label
_atom_site_fract_x
_atom_site_fract_y
_atom_site_fract_z
_atom_site_U_iso_or_equiv
_atom_site_thermal_displace_type
_atom_site_occupancy
_atom_site_type_symbol
O24 0.7869(4) 0.5600(3) 0.08916(16) 0.0490(10) Uani 1.000 O
O25 0.2797(5) 0.6610(4) -0.04851(16) 0.0706(13) Uani 1.000 O
N9 0.3564(4) 0.7165(3) 0.05539(14) 0.0436(10) Uani 1.000 N
N19 0.6401(4) 0.8093(4) 0.25759(16) 0.0388(9) Uani 1.000 N
C1 0.2057(6) 0.9603(4) 0.1252(3) 0.0519(16) Uani 1.000 C
C2 0.0712(7) 0.9977(5) 0.0786(3) 0.0632(18) Uani 1.000 C
C3 0.0240(6) 0.9399(5) 0.0217(3) 0.0620(18) Uani 1.000 C
C4 0.1092(5) 0.8445(5) 0.0098(2) 0.0536(16) Uani 1.000 C
C5 0.2465(5) 0.8086(4) 0.05664(18) 0.0401(11) Uani 1.000 C
C6 0.2926(5) 0.8652(4) 0.11367(19) 0.0384(11) Uani 1.000 C
C7 0.4309(5) 0.8028(3) 0.15808(17) 0.0353(10) Uani 1.000 C
C8 0.4982(5) 0.7200(3) 0.11164(16) 0.0329(10) Uani 1.000 C
C10 0.3895(6) 0.6616(4) 0.00053(19) 0.0462(11) Uani 1.000 C
C11 0.5604(7) 0.6039(5) 0.0042(2) 0.0558(16) Uani 1.000 C
C12 0.7242(6) 0.6478(4) 0.04896(19) 0.0419(11) Uani 1.000 C
C13 0.6725(5) 0.7475(3) 0.08614(17) 0.0341(10) Uani 1.000 C
C14 0.8109(5) 0.7957(3) 0.13871(18) 0.0360(10) Uani 1.000 C
C15 0.7329(5) 0.9017(4) 0.1603(2) 0.0406(11) Uani 1.000 C
C16 0.5768(5) 0.8739(4) 0.19561(19) 0.0395(11) Uani 1.000 C
C17 0.3504(5) 0.7478(4) 0.21320(18) 0.0421(13) Uani 1.000 C
C18 0.5101(6) 0.7180(4) 0.26145(18) 0.0474(13) Uani 1.000 C
C20 0.8295(5) 0.7699(5) 0.2614(2) 0.0499(14) Uani 1.000 C
C21 0.8589(5) 0.7226(4) 0.19722(19) 0.0406(13) Uani 1.000 C
C22 0.9266(5) 0.6252(4) 0.1929(2) 0.0478(14) Uani 1.000 C
C23 0.9539(6) 0.5760(4) 0.1291(3) 0.0546(16) Uani 1.000 C
O2A 0.4440(6) 0.1873(3) 0.52283(18) 0.0671(13) Uani 1.000 O
O51A 0.3213(9) 0.4584(5) 0.27038(18) 0.106(2) Uani 1.000 O
O52A 0.2491(7) 0.5766(4) 0.33510(19) 0.0779(16) Uani 1.000 O
O71A 0.2467(6) 0.4909(3) 0.56211(16) 0.0624(13) Uani 1.000 O
O72A 0.3384(6) 0.3297(3) 0.60045(15) 0.0623(13) Uani 1.000 O
N5A 0.2999(7) 0.4865(4) 0.3241(2) 0.0648(16) Uani 1.000 N
C1A 0.3432(6) 0.3664(4) 0.4887(2) 0.0423(12) Uani 1.000 C
C2A 0.4095(6) 0.2628(4) 0.4772(2) 0.0478(12) Uani 1.000 C
C3A 0.4401(8) 0.2358(4) 0.4150(3) 0.0587(16) Uani 1.000 C
C4A 0.4026(8) 0.3089(5) 0.3656(2) 0.0588(16) Uani 1.000 C
C5A 0.3371(6) 0.4104(4) 0.3774(2) 0.0466(12) Uani 1.000 C
C6A 0.3098(6) 0.4407(4) 0.4391(2) 0.0440(12) Uani 1.000 C
C7A 0.3099(6) 0.3934(4) 0.5553(2) 0.0465(12) Uani 1.000 C
O2B 0.9661(9) 0.1656(6) 0.2680(3) 0.113(3) Uani 1.000 O
O51B 0.3799(9) 0.4163(8) 0.0944(5) 0.172(4) Uani 1.000 O
O52B 0.2223(8) 0.2917(8) 0.1271(4) 0.132(3) Uani 1.000 O
O71B 0.4728(11) 0.0520(4) 0.2997(2) 0.111(3) Uani 1.000 O
O72B 0.7682(12) 0.0401(5) 0.3201(2) 0.107(2) Uani 1.000 O
N5B 0.3668(8) 0.3367(6) 0.1263(3) 0.090(2) Uani 1.000 N
C1B 0.6505(10) 0.1674(5) 0.2431(3) 0.069(2) Uani 1.000 C
C2B 0.8184(10) 0.2067(5) 0.2348(3) 0.076(2) Uani 1.000 C
C3B 0.8385(10) 0.2929(6) 0.1918(3) 0.078(2) Uani 1.000 C
C4B 0.6885(8) 0.3349(5) 0.1571(3) 0.0679(19) Uani 1.000 C
C5B 0.5252(9) 0.2929(5) 0.1648(3) 0.0649(19) Uani 1.000 C
C6B 0.5033(11) 0.2105(5) 0.2068(3) 0.070(2) Uani 1.000 C
C7B 0.6235(14) 0.0794(5) 0.2920(3) 0.083(3) Uani 1.000 C
O2C 0.0777(6) 0.6857(3) 0.4299(2) 0.0784(16) Uani 1.000 O
O51C 0.1326(10) 0.9609(6) 0.6799(3) 0.120(3) Uani 1.000 O
O52C 0.2815(6) 1.0635(4) 0.6255(2) 0.0771(16) Uani 1.000 O
O71C 0.3032(8) 0.9862(4) 0.3988(2) 0.0865(16) Uani 1.000 O
O72C 0.2100(7) 0.8272(4) 0.35736(19) 0.0827(18) Uani 1.000 O
N5C 0.1956(7) 0.9817(4) 0.6314(2) 0.0668(16) Uani 1.000 N
C1C 0.1801(7) 0.8626(4) 0.4665(2) 0.0536(16) Uani 1.000 C
C2C 0.1061(7) 0.7608(5) 0.4767(3) 0.0584(16) Uani 1.000 C
C3C 0.0586(7) 0.7347(5) 0.5369(3) 0.0658(19) Uani 1.000 C
C4C 0.0857(7) 0.8070(5) 0.5874(3) 0.0634(17) Uani 1.000 C
C5C 0.1621(6) 0.9066(4) 0.5772(3) 0.0533(14) Uani 1.000 C
C6C 0.2088(6) 0.9357(4) 0.5188(2) 0.0523(14) Uani 1.000 C
C7C 0.2281(9) 0.8906(5) 0.4028(2) 0.0667(18) Uani 1.000 C
H1 0.236800 0.998300 0.163500 0.0620 Uiso 1.000 H
H2 0.012300 1.061700 0.085400 0.0760 Uiso 1.000 H
H3 -0.066600 0.965800 -0.009000 0.0750 Uiso 1.000 H
H4 0.076200 0.805500 -0.028000 0.0650 Uiso 1.000 H
H8 0.508800 0.648800 0.132400 0.0390 Uiso 1.000 H
H11A 0.591800 0.600400 -0.039200 0.0670 Uiso 1.000 H
H11B 0.540600 0.530300 0.017500 0.0670 Uiso 1.000 H
H12 0.816300 0.668400 0.022600 0.0500 Uiso 1.000 H
H13 0.643600 0.804600 0.053900 0.0410 Uiso 1.000 H
H14 0.919500 0.811800 0.119900 0.0430 Uiso 1.000 H
H15A 0.822700 0.941100 0.188700 0.0490 Uiso 1.000 H
H15B 0.693100 0.946600 0.123000 0.0490 Uiso 1.000 H
H16 0.516000 0.940000 0.205000 0.0670 Uiso 1.000 H
H17A 0.272500 0.796900 0.232200 0.0500 Uiso 1.000 H
H17B 0.283300 0.684000 0.197800 0.0500 Uiso 1.000 H
H18A 0.477700 0.712200 0.304600 0.0570 Uiso 1.000 H
H18B 0.560600 0.649700 0.250100 0.0570 Uiso 1.000 H
H19 0.629(5) 0.857(6) 0.295(7) 0.066(9) Uiso 1.000 H
H20A 0.911100 0.829500 0.272400 0.0600 Uiso 1.000 H
H20B 0.852500 0.715400 0.294900 0.0600 Uiso 1.000 H
H22 0.958400 0.585500 0.230500 0.0570 Uiso 1.000 H
H23A 1.028300 0.623300 0.107200 0.0660 Uiso 1.000 H
H23B 1.014700 0.507200 0.136500 0.0660 Uiso 1.000 H
H2A 0.407000 0.237000 0.550000 0.0800 Uiso 1.000 H
H3A 0.486000 0.168300 0.406900 0.0700 Uiso 1.000 H
H4A 0.421300 0.290200 0.324000 0.0710 Uiso 1.000 H
H6A 0.269600 0.509900 0.447000 0.0530 Uiso 1.000 H
H71A 0.241000 0.508000 0.604000 0.0730 Uiso 1.000 H
H2B 0.914000 0.120000 0.287000 0.1320 Uiso 1.000 H
H3B 0.950600 0.320000 0.187400 0.0940 Uiso 1.000 H
H4B 0.696900 0.391500 0.128400 0.0810 Uiso 1.000 H
H6B 0.390100 0.184300 0.210500 0.0840 Uiso 1.000 H
H71C 0.359000 1.00800 0.366000 0.1020 Uiso 1.000 H
H2C 0.123000 0.735000 0.405000 0.0960 Uiso 1.000 H
H3C 0.008100 0.667700 0.543100 0.0790 Uiso 1.000 H
H4C 0.053500 0.789600 0.627500 0.0760 Uiso 1.000 H
H6C 0.259100 1.003100 0.513500 0.0630 Uiso 1.000 H

loop_
_atom_type_symbol
_atom_type_description
_atom_type_scat_dispersion_real
_atom_type_scat_dispersion_imag
_atom_type_scat_source
C C 0.0181 0.0091 'International Tables Vol C Tables 4.2.6.8 and 6.1.1.4'
H H 0.0000 0.0000 'International Tables Vol C Tables 4.2.6.8 and 6.1.1.4'
N N 0.0311 0.0180 'International Tables Vol C Tables 4.2.6.8 and 6.1.1.4'
O O 0.0492 0.0322 'International Tables Vol C Tables 4.2.6.8 and 6.1.1.4'

loop_
_geom_angle_atom_site_label_1
_geom_angle_atom_site_label_2
_geom_angle_atom_site_label_3
_geom_angle
_geom_angle_publ_flag
C12 O24 C23 115.9(4) no
C2A O2A H2A 85.73 no
C7A O71A H71A 112.68 no
C2B O2B H2B 95.08 no
C7C O71C H71C 125 no
C2C O2C H2C 85.21 no
C8 N9 C10 118.5(3) no
C5 N9 C8 109.1(3) no
C5 N9 C10 125.8(3) no
C18 N19 C20 112.3(4) no
C16 N19 C18 107.7(3) no
C16 N19 C20 113.3(3) no
C18 N19 H19 106(4) no
C16 N19 H19 108(6) no
C20 N19 H19 110(4) no
O51A N5A C5A 119.2(5) no
O52A N5A C5A 118.9(4) no
O51A N5A O52A 121.9(5) no
O52B N5B C5B 119.5(7) no
O51B N5B C5B 119.2(6) no
O51B N5B O52B 121.4(8) no
O51C N5C C5C 118.0(6) no
O52C N5C C5C 119.2(4) no
O51C N5C O52C 122.8(5) no
C2 C1 C6 118.8(5) no
C1 C2 C3 120.3(5) no
C2 C3 C4 121.4(5) no
C3 C4 C5 117.7(5) no
N9 C5 C4 128.8(4) no
C4 C5 C6 121.1(4) no
N9 C5 C6 110.2(3) no
C1 C6 C7 129.2(4) no
C5 C6 C7 109.9(4) no
C1 C6 C5 120.7(4) no
C16 C7 C17 101.7(3) no
C6 C7 C17 111.9(3) no
C8 C7 C17 112.2(3) no
C8 C7 C16 115.0(3) no
C6 C7 C16 114.1(3) no
C6 C7 C8 102.4(3) no
C7 C8 C13 116.6(3) no
N9 C8 C13 107.3(3) no
N9 C8 C7 104.6(3) no
O25 C10 C11 122.0(4) no
O25 C10 N9 121.0(4) no
N9 C10 C11 117.0(4) no
C10 C11 C12 119.2(4) no
C11 C12 C13 110.4(4) no
O24 C12 C13 113.9(3) no
O24 C12 C11 105.4(4) no
C8 C13 C12 106.9(3) no
C8 C13 C14 112.1(3) no
C12 C13 C14 118.6(3) no
C13 C14 C15 106.9(3) no
C13 C14 C21 114.1(3) no
C15 C14 C21 109.3(3) no
C14 C15 C16 107.9(4) no
C7 C16 C15 115.8(3) no
N19 C16 C15 110.7(3) no
N19 C16 C7 104.4(3) no
C7 C17 C18 104.1(3) no
N19 C18 C17 104.5(4) no
N19 C20 C21 109.6(3) no
C14 C21 C20 115.8(4) no
C14 C21 C22 122.7(4) no
C20 C21 C22 121.5(4) no
C21 C22 C23 122.2(4) no
O24 C23 C22 110.7(4) no
C6 C1 H1 120.60 no
C2 C1 H1 120.60 no
C1 C2 H2 119.89 no
C3 C2 H2 119.78 no
C4 C3 H3 119.24 no
C2 C3 H3 119.37 no
C3 C4 H4 121.19 no
C5 C4 H4 121.07 no
C7 C8 H8 109.39 no
C13 C8 H8 109.41 no
N9 C8 H8 109.34 no
H11A C11 H11B 107.08 no
C12 C11 H11B 107.45 no
C10 C11 H11B 107.50 no
C10 C11 H11A 107.52 no
C12 C11 H11A 107.52 no
C11 C12 H12 109.01 no
O24 C12 H12 109.06 no
C13 C12 H12 109.03 no
C12 C13 H13 106.24 no
C14 C13 H13 106.14 no
C8 C13 H13 106.16 no
C21 C14 H14 108.78 no
C13 C14 H14 108.74 no
C15 C14 H14 108.88 no
C14 C15 H15A 110.12 no
C16 C15 H15A 110.15 no
C16 C15 H15B 110.10 no
H15A C15 H15B 108.49 no
C14 C15 H15B 110.08 no
C7 C16 H16 104.87 no
C15 C16 H16 109.30 no
N19 C16 H16 111.59 no
C18 C17 H17B 110.96 no
C7 C17 H17B 110.90 no
H17A C17 H17B 108.98 no
C7 C17 H17A 110.92 no
C18 C17 H17A 110.90 no
C17 C18 H18B 110.87 no
N19 C18 H18B 110.90 no
C17 C18 H18A 110.88 no
H18A C18 H18B 108.78 no
N19 C18 H18A 110.89 no
C21 C20 H20A 109.77 no
C21 C20 H20B 109.75 no
N19 C20 H20A 109.74 no
N19 C20 H20B 109.73 no
H20A C20 H20B 108.23 no
C23 C22 H22 118.90 no
C21 C22 H22 118.90 no
O24 C23 H23B 109.50 no
C22 C23 H23B 109.52 no
O24 C23 H23A 109.47 no
C22 C23 H23A 109.49 no
H23A C23 H23B 108.09 no
C2A C1A C7A 118.3(4) no
C6A C1A C7A 121.0(4) no
C2A C1A C6A 120.6(4) no
C1A C2A C3A 119.1(4) no
O2A C2A C1A 123.6(4) no
O2A C2A C3A 117.2(4) no
C2A C3A C4A 120.0(5) no
C3A C4A C5A 120.4(4) no
N5A C5A C6A 119.9(4) no
N5A C5A C4A 119.1(4) no
C4A C5A C6A 121.0(4) no
C1A C6A C5A 118.8(4) no
O72A C7A C1A 122.8(4) no
O71A C7A O72A 122.4(4) no
O71A C7A C1A 114.8(4) no
C4A C3A H3A 119.95 no
C2A C3A H3A 120.04 no
C5A C4A H4A 119.81 no
C3A C4A H4A 119.80 no
C5A C6A H6A 120.56 no
C1A C6A H6A 120.61 no
C6B C1B C7B 118.4(7) no
C2B C1B C7B 122.8(7) no
C2B C1B C6B 118.9(6) no
C1B C2B C3B 121.4(6) no
O2B C2B C1B 121.1(6) no
O2B C2B C3B 117.5(7) no
C2B C3B C4B 118.0(7) no
C3B C4B C5B 119.5(6) no
N5B C5B C6B 117.9(6) no
C4B C5B C6B 123.2(6) no
N5B C5B C4B 118.9(6) no
C1B C6B C5B 118.9(7) no
O71B C7B C1B 120.0(7) no
O71B C7B O72B 126.6(7) no
O72B C7B C1B 113.4(8) no
C2B C3B H3B 120.96 no
C4B C3B H3B 121.05 no
C5B C4B H4B 120.29 no
C3B C4B H4B 120.23 no
C1B C6B H6B 120.58 no
C5B C6B H6B 120.49 no
C2C C1C C7C 120.2(5) no
C6C C1C C7C 121.3(5) no
C2C C1C C6C 118.6(4) no
O2C C2C C1C 122.4(5) no
O2C C2C C3C 117.4(5) no
C1C C2C C3C 120.2(5) no
C2C C3C C4C 120.8(6) no
C3C C4C C5C 118.7(6) no
N5C C5C C6C 119.1(4) no
C4C C5C C6C 122.4(5) no
N5C C5C C4C 118.5(5) no
C1C C6C C5C 119.4(5) no
O71C C7C C1C 115.6(4) no
O72C C7C C1C 122.4(6) no
O71C C7C O72C 121.9(5) no
C2C C3C H3C 119.69 no
C4C C3C H3C 119.56 no
C3C C4C H4C 120.67 no
C5C C4C H4C 120.67 no
C1C C6C H6C 120.27 no
C5C C6C H6C 120.28 no

loop_
_geom_bond_atom_site_label_1
_geom_bond_atom_site_label_2
_geom_bond_site_symmetry_1
_geom_bond_site_symmetry_2
_geom_bond_distance
_geom_bond_publ_flag
O24 C12 . . 1.414(6) no
O24 C23 . . 1.430(6) no
O25 C10 . . 1.227(5) no
O2A C2A . . 1.334(6) no
O51A N5A . . 1.207(6) no
O52A N5A . . 1.212(7) no
O71A C7A . . 1.313(6) no
O72A C7A . . 1.225(6) no
O2A H2A . . 0.9072 no
O71A H71A . . 0.9072 no
O2B C2B . . 1.333(10) no
O51B N5B . . 1.201(12) no
O52B N5B . . 1.230(10) no
O71B C7B . . 1.223(13) no
O72B C7B . . 1.267(12) no
O2B H2B . . 0.8216 no
O2C C2C . . 1.344(7) no
O51C N5C . . 1.206(8) no
O52C N5C . . 1.219(7) no
O71C C7C . . 1.320(8) no
O71C H71C . . 0.900 no
O72C C7C . . 1.224(7) no
O2C H2C . . 0.8999 no
N9 C5 . . 1.414(6) no
N9 C10 . . 1.385(5) no
N9 C8 . . 1.479(5) no
N19 C16 . . 1.541(6) no
N19 C20 . . 1.507(5) no
N19 C18 . . 1.508(6) no
N19 H19 . . 0.99(13) no
N5A C5A . . 1.456(6) no
N5B C5B . . 1.454(9) no
N5C C5C . . 1.460(7) no
C1 C2 . . 1.388(8) no
C1 C6 . . 1.386(7) no
C2 C3 . . 1.391(9) no
C3 C4 . . 1.384(8) no
C4 C5 . . 1.398(6) no
C5 C6 . . 1.384(6) no
C6 C7 . . 1.512(6) no
C7 C8 . . 1.545(5) no
C7 C17 . . 1.535(5) no
C7 C16 . . 1.540(6) no
C8 C13 . . 1.529(5) no
C10 C11 . . 1.471(7) no
C11 C12 . . 1.545(7) no
C12 C13 . . 1.537(6) no
C13 C14 . . 1.530(5) no
C14 C15 . . 1.532(6) no
C14 C21 . . 1.524(6) no
C15 C16 . . 1.517(6) no
C17 C18 . . 1.509(6) no
C20 C21 . . 1.507(6) no
C21 C22 . . 1.318(7) no
C22 C23 . . 1.505(7) no
C1 H1 . . 0.9298 no
C2 H2 . . 0.9295 no
C3 H3 . . 0.9291 no
C4 H4 . . 0.9297 no
C8 H8 . . 0.9803 no
C11 H11B . . 0.9698 no
C11 H11A . . 0.9697 no
C12 H12 . . 0.9806 no
C13 H13 . . 0.9797 no
C14 H14 . . 0.9801 no
C15 H15B . . 0.9704 no
C15 H15A . . 0.9699 no
C16 H16 . . 0.9719 no
C17 H17A . . 0.9694 no
C17 H17B . . 0.9694 no
C18 H18B . . 0.9705 no
C18 H18A . . 0.9692 no
C20 H20B . . 0.9701 no
C20 H20A . . 0.9693 no
C22 H22 . . 0.9295 no
C23 H23B . . 0.9700 no
C23 H23A . . 0.9700 no
C1A C6A . . 1.382(6) no
C1A C7A . . 1.486(6) no
C1A C2A . . 1.409(7) no
C2A C3A . . 1.392(7) no
C3A C4A . . 1.372(8) no
C4A C5A . . 1.385(8) no
C5A C6A . . 1.385(6) no
C3A H3A . . 0.9292 no
C4A H4A . . 0.9290 no
C6A H6A . . 0.9311 no
C1B C7B . . 1.526(9) no
C1B C6B . . 1.367(10) no
C1B C2B . . 1.395(11) no
C2B C3B . . 1.416(9) no
C3B C4B . . 1.363(10) no
C4B C5B . . 1.372(9) no
C5B C6B . . 1.370(9) no
C3B H3B . . 0.9294 no
C4B H4B . . 0.9298 no
C6B H6B . . 0.9300 no
C1C C6C . . 1.412(6) no
C1C C7C . . 1.469(6) no
C1C C2C . . 1.407(8) no
C2C C3C . . 1.393(9) no
C3C C4C . . 1.377(9) no
C4C C5C . . 1.390(8) no
C5C C6C . . 1.365(7) no
C3C H3C . . 0.9296 no
C4C H4C . . 0.9297 no
C6C H6C . . 0.9298 no

loop_
_geom_hbond_atom_site_label_D
_geom_hbond_atom_site_label_H
_geom_hbond_atom_site_label_A
_geom_hbond_site_symmetry_A
_geom_hbond_distance_DH
_geom_hbond_distance_HA
_geom_hbond_distance_DA
_geom_hbond_angle_DHA
_geom_hbond_publ_flag
N19 H19 O72B 1_565 0.99(13) 2.52(7) 3.233(8) 128(2) yes
N19 H19 O72A 2_656 0.99(13) 2.19(13) 2.958(5) 133(2) yes
O71A H71A O72B 2_656 0.91 1.65 2.553(6) 179 yes
O71C H71C O71B 1_565 0.90 1.81 2.709(8) 179 yes
O2A H2A O72A . 0.91 1.69 2.595(5) 180 yes
O2B H2B O72B . 0.82 1.70 2.509(10) 168 yes
O2C H2C O72C . 0.90 1.71 2.605(6) 179 yes
C2 H2 O25 2_555 0.93 2.55 3.329(7) 141 no
C3B H3B O52B 1_655 0.93 2.58 3.372(10) 143 no
C4 H4 O25 . 0.93 2.44 2.957(7) 115 no
C4B H4B O24 . 0.93 2.37 3.259(7) 159 no
C11 H11B O51B . 0.97 2.57 3.394(11) 143 no
C16 H16 O71B 1_565 0.97 2.47 3.268(7) 139 no
C18 H18A O52A . 0.97 2.55 3.191(7) 123 no
C22 H22 O51C 2_646 0.93 2.59 3.424(8) 149 no

loop_
_geom_torsion_atom_site_label_1
_geom_torsion_atom_site_label_2
_geom_torsion_atom_site_label_3
_geom_torsion_atom_site_label_4
_geom_torsion
_geom_torsion_publ_flag
C23 O24 C12 C13 -67.4(5) no
C23 O24 C12 C11 171.5(4) no
C12 O24 C23 C22 88.9(5) no
C10 N9 C5 C6 -158.0(4) no
C8 N9 C10 C11 4.3(6) no
C8 N9 C5 C6 -7.3(4) no
C10 N9 C8 C13 45.8(5) no
C10 N9 C5 C4 21.7(7) no
C10 N9 C8 C7 170.2(4) no
C5 N9 C10 C11 152.5(4) no
C5 N9 C8 C13 -107.4(3) no
C8 N9 C5 C4 172.4(4) no
C5 N9 C10 O25 -28.0(7) no
C5 N9 C8 C7 17.0(4) no
C8 N9 C10 O25 -176.3(4) no
C18 N19 C20 C21 77.3(5) no
C16 N19 C18 C17 -14.8(4) no
C20 N19 C16 C15 -11.8(6) no
C18 N19 C16 C15 -136.6(4) no
C20 N19 C16 C7 113.5(4) no
C18 N19 C16 C7 -11.3(4) no
C16 N19 C20 C21 -45.0(6) no
C20 N19 C18 C17 -140.2(3) no
O51A N5A C5A C4A 2.4(8) no
O52A N5A C5A C6A 1.7(8) no
O51A N5A C5A C6A -178.7(6) no
O52A N5A C5A C4A -177.2(5) no
O51B N5B C5B C4B -8.5(11) no
O51B N5B C5B C6B 172.0(8) no
O52B N5B C5B C4B 171.5(7) no
O52B N5B C5B C6B -7.9(10) no
O51C N5C C5C C4C -10.5(8) no
O52C N5C C5C C4C 171.3(5) no
O51C N5C C5C C6C 170.4(6) no
O52C N5C C5C C6C -7.8(7) no
C6 C1 C2 C3 0.6(8) no
C2 C1 C6 C7 -174.3(5) no
C2 C1 C6 C5 0.2(7) no
C1 C2 C3 C4 -0.2(8) no
C2 C3 C4 C5 -0.8(8) no
C3 C4 C5 N9 -178.1(4) no
C3 C4 C5 C6 1.6(7) no
C4 C5 C6 C1 -1.3(7) no
C4 C5 C6 C7 174.2(4) no
N9 C5 C6 C1 178.4(4) no
N9 C5 C6 C7 -6.1(5) no
C5 C6 C7 C16 140.9(4) no
C1 C6 C7 C16 -44.2(6) no
C5 C6 C7 C17 -104.3(4) no
C1 C6 C7 C8 -169.0(4) no
C1 C6 C7 C17 70.7(6) no
C5 C6 C7 C8 16.0(4) no
C16 C7 C17 C18 -42.3(4) no
C17 C7 C16 N19 32.3(4) no
C6 C7 C8 C13 98.9(4) no
C8 C7 C16 C15 32.8(5) no
C6 C7 C8 N9 -19.3(4) no
C6 C7 C16 C15 -85.0(4) no
C16 C7 C8 C13 -25.4(4) no
C8 C7 C16 N19 -89.1(4) no
C8 C7 C17 C18 81.1(4) no
C6 C7 C17 C18 -164.5(4) no
C6 C7 C16 N19 153.0(3) no
C17 C7 C16 C15 154.3(4) no
C17 C7 C8 C13 -141.0(3) no
C16 C7 C8 N9 -143.6(3) no
C17 C7 C8 N9 100.8(3) no
N9 C8 C13 C14 157.9(3) no
C7 C8 C13 C12 172.6(3) no
N9 C8 C13 C12 -70.6(4) no
C7 C8 C13 C14 41.2(4) no
O25 C10 C11 C12 150.4(5) no
N9 C10 C11 C12 -30.1(6) no
C10 C11 C12 C13 2.7(6) no
C10 C11 C12 O24 126.0(4) no
O24 C12 C13 C14 55.0(5) no
C11 C12 C13 C14 173.3(3) no
C11 C12 C13 C8 45.5(4) no
O24 C12 C13 C8 -72.7(4) no
C8 C13 C14 C21 58.4(4) no
C12 C13 C14 C21 -66.8(4) no
C12 C13 C14 C15 172.2(3) no
C8 C13 C14 C15 -62.6(4) no
C15 C14 C21 C22 179.0(4) no
C13 C14 C15 C16 68.6(4) no
C15 C14 C21 C20 -2.8(5) no
C13 C14 C21 C20 -122.5(4) no
C13 C14 C21 C22 59.4(5) no
C21 C14 C15 C16 -55.3(4) no
C14 C15 C16 C7 -54.8(5) no
C14 C15 C16 N19 63.8(4) no
C7 C17 C18 N19 35.6(4) no
N19 C20 C21 C14 53.9(5) no
N19 C20 C21 C22 -127.9(5) no
C20 C21 C22 C23 178.9(4) no
C14 C21 C22 C23 -3.0(6) no
C21 C22 C23 O24 -64.3(6) no
C6A C1A C2A O2A -179.8(5) no
C7A C1A C6A C5A -177.8(4) no
C2A C1A C7A O71A -179.4(4) no
C6A C1A C7A O71A 0.5(7) no
C7A C1A C2A C3A 179.5(5) no
C7A C1A C2A O2A 0.1(7) no
C2A C1A C6A C5A 2.1(7) no
C6A C1A C2A C3A -0.4(7) no
C6A C1A C7A O72A -179.8(5) no
C2A C1A C7A O72A 0.3(7) no
O2A C2A C3A C4A 178.2(5) no
C1A C2A C3A C4A -1.2(8) no
C2A C3A C4A C5A 1.1(9) no
C3A C4A C5A C6A 0.7(8) no
C3A C4A C5A N5A 179.5(5) no
C4A C5A C6A C1A -2.2(7) no
N5A C5A C6A C1A 178.9(4) no
C7B C1B C2B C3B -176.2(6) no
C6B C1B C2B O2B -178.5(6) no
C6B C1B C2B C3B 2.7(9) no
C7B C1B C2B O2B 2.7(10) no
C6B C1B C7B O72B 175.7(6) no
C2B C1B C7B O72B -5.4(9) no
C7B C1B C6B C5B 177.1(6) no
C2B C1B C7B O71B 176.1(6) no
C2B C1B C6B C5B -1.8(9) no
C6B C1B C7B O71B -2.8(9) no
O2B C2B C3B C4B 179.4(6) no
C1B C2B C3B C4B -1.8(10) no
C2B C3B C4B C5B 0.0(10) no
C3B C4B C5B C6B 0.9(10) no
C3B C4B C5B N5B -178.5(6) no
N5B C5B C6B C1B 179.4(6) no
C4B C5B C6B C1B 0.0(10) no
C2C C1C C6C C5C -0.9(7) no
C2C C1C C7C O72C -1.7(9) no
C7C C1C C6C C5C 179.9(7) no
C2C C1C C7C O71C -177.4(5) no
C7C C1C C2C O2C 0.5(8) no
C7C C1C C2C C3C -179.2(5) no
C6C C1C C2C O2C -178.7(5) no
C6C C1C C2C C3C 1.6(8) no
C6C C1C C7C O72C 177.5(6) no
C6C C1C C7C O71C 1.8(8) no
C1C C2C C3C C4C -1.0(8) no
O2C C2C C3C C4C 179.2(5) no
C2C C3C C4C C5C -0.2(8) no
C3C C4C C5C N5C -178.2(5) no
C3C C4C C5C C6C 0.9(8) no
N5C C5C C6C C1C 178.7(5) no
C4C C5C C6C C1C -0.3(7) no

loop_
_cod_related_entry_id
_cod_related_entry_database
_cod_related_entry_code
1 ChemSpider 21181056
